data_7120442
loop_
_publ_author_name
'Huynh, Huu-Tri'
'Jeannin, Olivier'
'Fourmigu\'e, Marc'

_publ_section_title
;
 Organic selenocyanates as strong and directional chalcogen bond donors
 for crystal engineering
;
_journal_name_full 'Chem. Commun.'
_journal_paper_doi 10.1039/C7CC04833E
_journal_year 2017
_chemical_formula_moiety 'C10 H8 N2 Se2'
_chemical_formula_sum 'C10 H8 N2 Se2'
_chemical_formula_weight 314.10
_chemical_name_systematic 1,3-bis(selenocyanatomethyl)benzene
_space_group_IT_number 9
_symmetry_cell_setting monoclinic
_symmetry_Int_Tables_number 9
_symmetry_space_group_name_Hall 'C -2yc'
_symmetry_space_group_name_H-M 'C 1 c 1'
_atom_sites_solution_hydrogens geom
_atom_sites_solution_primary 'direct - structure invariant direct methods'
_atom_sites_solution_secondary 'direct - structure invariant direct methods'
_audit_conform_dict_location ftp://ftp.iucr.org/pub/cif_core.dic
_audit_conform_dict_name cif_core.dic
_audit_conform_dict_version 2.4.3
_audit_creation_date 2017-03-27T15:16:06-00:00
_audit_creation_method 'WinGX routine CIF_UPDATE'
_audit_update_record
;
2017-06-21 deposited with the CCDC.
2017-07-07 downloaded from the CCDC.
;
_cell_angle_alpha 90
_cell_angle_beta 95.401(6)
_cell_angle_gamma 90
_cell_formula_units_Z 8
_cell_length_a 5.9696(7)
_cell_length_b 36.720(4)
_cell_length_c 10.2124(11)
_cell_measurement_reflns_used 1633
_cell_measurement_temperature 296(2)
_cell_measurement_theta_max 27.36
_cell_measurement_theta_min 2.29
_cell_measurement_wavelength 0.71073
_cell_volume 2228.7(4)
_computing_cell_refinement 'Bruker APEX2 (Bruker, 2014)'
_computing_data_collection 'Bruker APEX2 (Bruker, 2014)'
_computing_data_reduction 'Bruker APEX2 (Bruker, 2014)'
_computing_molecular_graphics 'Ortep for Windows (Farrugia, 2012)'
_computing_publication_material 'WinGX publication routines (Farrugia, 2012)'
_computing_structure_refinement 'SHELXL-2014/7 (Sheldrick, 2014)'
_computing_structure_solution 'SIR-92 (Altomare et al., 1994)'
_diffrn_ambient_temperature 296(2)
_diffrn_detector 'CCD plate'
_diffrn_measured_fraction_theta_full 0.993
_diffrn_measured_fraction_theta_max 0.972
_diffrn_measurement_device_type 'APEXII, Bruker-AXS'
_diffrn_measurement_method 'CCD rotation images, thick slices'
_diffrn_orient_matrix_UB_11 0.026569
_diffrn_orient_matrix_UB_12 0.01309
_diffrn_orient_matrix_UB_13 0.085925
_diffrn_orient_matrix_UB_21 0.068386
_diffrn_orient_matrix_UB_22 -0.022542
_diffrn_orient_matrix_UB_23 0.041643
_diffrn_orient_matrix_UB_31 0.151426
_diffrn_orient_matrix_UB_32 0.007884
_diffrn_orient_matrix_UB_33 -0.023596
_diffrn_radiation_monochromator graphite
_diffrn_radiation_probe x-ray
_diffrn_radiation_source 'fine-focus sealed tube'
_diffrn_radiation_type MoK\a
_diffrn_radiation_wavelength 0.71073
_diffrn_reflns_av_R_equivalents 0.0507
_diffrn_reflns_av_unetI/netI 0.1176
_diffrn_reflns_Laue_measured_fraction_full 0.993
_diffrn_reflns_Laue_measured_fraction_max 0.972
_diffrn_reflns_limit_h_max 5
_diffrn_reflns_limit_h_min -7
_diffrn_reflns_limit_k_max 47
_diffrn_reflns_limit_k_min -32
_diffrn_reflns_limit_l_max 13
_diffrn_reflns_limit_l_min -13
_diffrn_reflns_number 7542
_diffrn_reflns_point_group_measured_fraction_full 0.792
_diffrn_reflns_point_group_measured_fraction_max 0.737
_diffrn_reflns_theta_full 25.242
_diffrn_reflns_theta_max 27.686
_diffrn_reflns_theta_min 1.109
_diffrn_standards_number 0
_exptl_absorpt_coefficient_mu 6.597
_exptl_absorpt_correction_T_max 0.936
_exptl_absorpt_correction_T_min 0.854
_exptl_absorpt_correction_type multi-scan
_exptl_absorpt_process_details
;
  [Sheldrick, G.M. (2014). SADABS Bruker AXS Inc., Madison, Wisconsin, USA]
;
_exptl_crystal_colour colorless
_exptl_crystal_density_diffrn 1.872
_exptl_crystal_density_method 'not measured'
_exptl_crystal_description needle
_exptl_crystal_F_000 1200
_exptl_crystal_size_max 0.21
_exptl_crystal_size_mid 0.02
_exptl_crystal_size_min 0.01
_refine_diff_density_max 0.573
_refine_diff_density_min -0.666
_refine_diff_density_rms 0.125
_refine_ls_abs_structure_details
;
 Flack x determined using 639 quotients [(I+)-(I-)]/[(I+)+(I-)]
 (Parsons, Flack and Wagner, Acta Cryst. B69 (2013) 249-259).
;
_refine_ls_abs_structure_Flack 0.401(16)
_refine_ls_extinction_method none
_refine_ls_goodness_of_fit_ref 1.018
_refine_ls_hydrogen_treatment constr
_refine_ls_matrix_type full
_refine_ls_number_constraints 0
_refine_ls_number_parameters 253
_refine_ls_number_reflns 3849
_refine_ls_number_restraints 8
_refine_ls_restrained_S_all 1.018
_refine_ls_R_factor_all 0.1129
_refine_ls_R_factor_gt 0.0529
_refine_ls_shift/su_max 0
_refine_ls_shift/su_mean 0
_refine_ls_structure_factor_coef Fsqd
_refine_ls_weighting_details 'w=1/[\s^2^(Fo^2^)+(0.0328P)^2^+3.2674P] where P=(Fo^2^+2Fc^2^)/3'
_refine_ls_weighting_scheme calc
_refine_ls_wR_factor_gt 0.087
_refine_ls_wR_factor_ref 0.1
_reflns_Friedel_coverage 0.51
_reflns_Friedel_fraction_full 0.589
_reflns_Friedel_fraction_max 0.5
_reflns_number_gt 2328
_reflns_number_total 3849
_reflns_threshold_expression 'I > 2\s(I)'
_cod_data_source_file c7cc04833e1.cif
_cod_data_source_block shelx
_cod_original_sg_symbol_H-M 'C c'
_cod_database_code 7120442

loop_
_symmetry_equiv_pos_as_xyz
'x, y, z'
'x, -y, z+1/2'
'x+1/2, y+1/2, z'
'x+1/2, -y+1/2, z+1/2'

loop_
_atom_site_label
_atom_site_type_symbol
_atom_site_fract_x
_atom_site_fract_y
_atom_site_fract_z
_atom_site_U_iso_or_equiv
_atom_site_adp_type
_atom_site_occupancy
_atom_site_site_symmetry_order
_atom_site_calc_flag
_atom_site_refinement_flags_posn
_atom_site_refinement_flags_adp
C1 C 0.629(2) 0.1573(4) -0.1574(13) 0.037(3) Uani 1 1 d . .
C2 C 0.624(2) 0.1899(4) -0.2302(13) 0.042(4) Uani 1 1 d . .
H2 H 0.5144 0.2072 -0.2173 0.05 Uiso 1 1 calc R U
C3 C 0.777(2) 0.1971(3) -0.3197(12) 0.033(3) Uani 1 1 d . .
C4 C 0.939(2) 0.1711(4) -0.3345(13) 0.040(4) Uani 1 1 d . .
H4 H 1.0467 0.1759 -0.3924 0.048 Uiso 1 1 calc R U
C5 C 0.951(2) 0.1388(4) -0.2691(13) 0.045(4) Uani 1 1 d . .
H5 H 1.0596 0.1215 -0.2848 0.054 Uiso 1 1 calc R U
C6 C 0.795(2) 0.1322(3) -0.1770(12) 0.033(3) Uani 1 1 d . .
H6 H 0.803 0.1107 -0.1287 0.039 Uiso 1 1 calc R U
C7 C 0.465(2) 0.1503(4) -0.0585(14) 0.059(4) Uani 1 1 d . .
H7A H 0.4502 0.1242 -0.0474 0.07 Uiso 1 1 calc R U
H7B H 0.3186 0.1596 -0.0924 0.07 Uiso 1 1 calc R U
C8 C 0.778(2) 0.2321(4) -0.3885(14) 0.049(4) Uani 1 1 d . .
H8A H 0.9271 0.2428 -0.3728 0.059 Uiso 1 1 calc R U
H8B H 0.673 0.2484 -0.3515 0.059 Uiso 1 1 calc R U
C9 C 0.858(3) 0.1743(4) 0.1075(14) 0.046(4) Uani 1 1 d . .
C10 C 0.391(3) 0.2277(4) -0.5694(16) 0.053(4) Uani 1 1 d . .
C11 C 0.029(2) 0.0813(5) 0.3919(14) 0.061(4) Uani 1 1 d . U
C12 C 0.144(2) 0.0540(4) 0.4685(14) 0.037(3) Uani 1 1 d . .
H12 H 0.0845 0.0306 0.4712 0.045 Uiso 1 1 calc R U
C13 C 0.348(2) 0.0625(4) 0.5407(12) 0.035(3) Uani 1 1 d . .
C14 C 0.433(2) 0.0973(4) 0.5338(14) 0.043(4) Uani 1 1 d . .
H14 H 0.5703 0.1032 0.5797 0.051 Uiso 1 1 calc R U
C15 C 0.319(3) 0.1221(4) 0.4619(15) 0.056(5) Uani 1 1 d . .
H15 H 0.3792 0.1455 0.4617 0.067 Uiso 1 1 calc R U
C16 C 0.122(4) 0.1163(4) 0.3883(16) 0.067(5) Uani 1 1 d . .
H16 H 0.051 0.1347 0.3375 0.08 Uiso 1 1 calc R U
C17 C -0.187(2) 0.0707(5) 0.3128(13) 0.066(4) Uani 1 1 d . U
H17A H -0.2946 0.0905 0.3171 0.079 Uiso 1 1 calc R U
H17B H -0.2492 0.0495 0.3531 0.079 Uiso 1 1 calc R U
C18 C 0.472(2) 0.0328(4) 0.6204(13) 0.050(4) Uani 1 1 d . .
H18A H 0.6287 0.0329 0.6015 0.06 Uiso 1 1 calc R U
H18B H 0.4087 0.0095 0.5925 0.06 Uiso 1 1 calc R U
C19 C 0.152(3) 0.0611(4) 0.1345(14) 0.049(4) Uani 1 1 d . .
C20 C 0.147(3) 0.0368(4) 0.8052(15) 0.045(4) Uani 1 1 d . .
N1 N 1.045(4) 0.1760(4) 0.1026(19) 0.071(4) Uani 1 1 d . .
N2 N 0.204(4) 0.2255(4) -0.573(2) 0.078(5) Uani 1 1 d . .
N3 N 0.347(4) 0.0623(4) 0.125(2) 0.077(5) Uani 1 1 d . .
N4 N -0.036(4) 0.0368(4) 0.801(2) 0.062(4) Uani 1 1 d . .
Se1 Se 0.5505(2) 0.17277(4) 0.11724(14) 0.0440(4) Uani 1 1 d . .
Se2 Se 0.6983(2) 0.22856(4) -0.58072(15) 0.0487(4) Uani 1 1 d . .
Se3 Se -0.1564(2) 0.05974(4) 0.12627(13) 0.0452(4) Uani 1 1 d . .
Se4 Se 0.4606(2) 0.03771(4) 0.81153(13) 0.0437(4) Uani 1 1 d . .

loop_
_atom_site_aniso_label
_atom_site_aniso_U_11
_atom_site_aniso_U_22
_atom_site_aniso_U_33
_atom_site_aniso_U_23
_atom_site_aniso_U_13
_atom_site_aniso_U_12
C1 0.026(8) 0.050(9) 0.035(8) -0.011(8) 0.002(6) -0.011(7)
C2 0.034(8) 0.051(10) 0.039(9) -0.012(8) -0.009(7) 0.008(8)
C3 0.022(7) 0.043(9) 0.033(8) -0.007(7) 0.001(6) -0.001(7)
C4 0.042(9) 0.052(10) 0.028(8) 0.007(8) 0.006(7) 0.003(8)
C5 0.044(9) 0.053(10) 0.040(9) -0.018(8) 0.005(7) 0.001(8)
C6 0.055(9) 0.023(7) 0.020(8) 0.002(6) 0.003(7) -0.002(7)
C7 0.048(10) 0.089(12) 0.040(9) -0.010(9) 0.009(8) -0.007(9)
C8 0.056(11) 0.040(9) 0.049(10) 0.005(8) -0.009(8) -0.010(7)
C9 0.035(9) 0.060(11) 0.044(10) 0.001(8) 0.008(8) -0.001(8)
C10 0.067(13) 0.052(10) 0.038(10) 0.006(8) -0.006(9) 0.009(10)
C11 0.025(6) 0.138(12) 0.019(6) -0.014(7) -0.001(5) 0.026(7)
C12 0.027(7) 0.053(10) 0.033(7) 0.002(6) 0.009(6) 0.005(6)
C13 0.035(8) 0.045(9) 0.028(8) 0.000(7) 0.010(6) -0.001(7)
C14 0.034(8) 0.054(11) 0.042(9) -0.004(8) 0.013(7) -0.015(8)
C15 0.089(15) 0.046(10) 0.036(10) 0.005(9) 0.022(10) -0.011(10)
C16 0.113(17) 0.046(11) 0.044(11) 0.015(9) 0.021(11) 0.028(11)
C17 0.026(7) 0.144(12) 0.027(7) -0.013(7) -0.002(5) 0.026(7)
C18 0.032(9) 0.074(12) 0.044(10) -0.017(9) 0.004(8) 0.015(7)
C19 0.040(10) 0.078(12) 0.029(9) -0.002(8) 0.000(8) 0.007(8)
C20 0.066(12) 0.038(9) 0.033(9) -0.006(7) 0.003(9) 0.007(9)
N1 0.036(8) 0.126(13) 0.051(10) -0.006(9) 0.009(7) -0.026(9)
N2 0.055(10) 0.092(11) 0.084(12) 0.039(9) -0.007(9) 0.006(9)
N3 0.034(9) 0.143(14) 0.056(9) -0.018(9) 0.020(7) 0.017(9)
N4 0.022(7) 0.099(11) 0.065(10) 0.001(8) 0.011(7) 0.002(7)
Se1 0.0340(8) 0.0620(10) 0.0370(9) -0.0074(9) 0.0085(7) -0.0023(8)
Se2 0.0415(9) 0.0663(11) 0.0385(9) 0.0081(9) 0.0059(7) -0.0032(8)
Se3 0.0286(8) 0.0764(11) 0.0302(9) -0.0014(8) 0.0002(7) -0.0008(8)
Se4 0.0316(8) 0.0687(10) 0.0298(8) 0.0045(8) -0.0019(6) 0.0012(8)

loop_
_atom_type_symbol
_atom_type_description
_atom_type_scat_dispersion_real
_atom_type_scat_dispersion_imag
_atom_type_scat_source
C C 0.0033 0.0016 'International Tables Vol C Tables 4.2.6.8 and 6.1.1.4'
H H 0 0 'International Tables Vol C Tables 4.2.6.8 and 6.1.1.4'
N N 0.0061 0.0033 'International Tables Vol C Tables 4.2.6.8 and 6.1.1.4'
Se Se -0.0929 2.2259 'International Tables Vol C Tables 4.2.6.8 and 6.1.1.4'

loop_
_geom_angle_atom_site_label_1
_geom_angle_atom_site_label_2
_geom_angle_atom_site_label_3
_geom_angle
C6 C1 C2 118.0(12)
C6 C1 C7 120.4(14)
C2 C1 C7 121.6(13)
C3 C2 C1 122.2(13)
C3 C2 H2 118.9
C1 C2 H2 118.9
C2 C3 C4 117.2(13)
C2 C3 C8 121.3(13)
C4 C3 C8 121.2(12)
C5 C4 C3 123.7(13)
C5 C4 H4 118.2
C3 C4 H4 118.2
C4 C5 C6 118.1(13)
C4 C5 H5 121
C6 C5 H5 121
C1 C6 C5 120.8(13)
C1 C6 H6 119.6
C5 C6 H6 119.6
C1 C7 Se1 114.1(10)
C1 C7 H7A 108.7
Se1 C7 H7A 108.7
C1 C7 H7B 108.7
Se1 C7 H7B 108.7
H7A C7 H7B 107.6
C3 C8 Se2 113.9(9)
C3 C8 H8A 108.8
Se2 C8 H8A 108.8
C3 C8 H8B 108.8
Se2 C8 H8B 108.8
H8A C8 H8B 107.7
N1 C9 Se1 178.4(16)
N2 C10 Se2 174(2)
C16 C11 C12 119.4(15)
C16 C11 C17 122.9(17)
C12 C11 C17 117.6(17)
C13 C12 C11 119.2(15)
C13 C12 H12 120.4
C11 C12 H12 120.4
C14 C13 C12 119.2(14)
C14 C13 C18 122.2(13)
C12 C13 C18 118.6(13)
C15 C14 C13 119.7(15)
C15 C14 H14 120.1
C13 C14 H14 120.1
C14 C15 C16 125.1(17)
C14 C15 H15 117.4
C16 C15 H15 117.4
C15 C16 C11 117.3(15)
C15 C16 H16 121.4
C11 C16 H16 121.4
C11 C17 Se3 114.6(10)
C11 C17 H17A 108.6
Se3 C17 H17A 108.6
C11 C17 H17B 108.6
Se3 C17 H17B 108.6
H17A C17 H17B 107.6
C13 C18 Se4 114.0(9)
C13 C18 H18A 108.8
Se4 C18 H18A 108.8
C13 C18 H18B 108.8
Se4 C18 H18B 108.8
H18A C18 H18B 107.7
N3 C19 Se3 172.7(17)
N4 C20 Se4 178.8(15)
C9 Se1 C7 97.8(6)
C10 Se2 C8 95.0(6)
C19 Se3 C17 97.8(6)
C20 Se4 C18 95.4(6)

loop_
_geom_bond_atom_site_label_1
_geom_bond_atom_site_label_2
_geom_bond_distance
C1 C6 1.383(18)
C1 C2 1.407(18)
C1 C7 1.493(18)
C2 C3 1.375(17)
C2 H2 0.93
C3 C4 1.380(17)
C3 C8 1.467(17)
C4 C5 1.358(17)
C4 H4 0.93
C5 C6 1.408(18)
C5 H5 0.93
C6 H6 0.93
C7 Se1 1.997(14)
C7 H7A 0.97
C7 H7B 0.97
C8 Se2 1.981(14)
C8 H8A 0.97
C8 H8B 0.97
C9 N1 1.12(3)
C9 Se1 1.851(16)
C10 N2 1.11(3)
C10 Se2 1.851(18)
C11 C16 1.40(2)
C11 C12 1.41(2)
C11 C17 1.506(19)
C12 C13 1.402(19)
C12 H12 0.93
C13 C14 1.377(17)
C13 C18 1.513(18)
C14 C15 1.32(2)
C14 H14 0.93
C15 C16 1.35(2)
C15 H15 0.93
C16 H16 0.93
C17 Se3 1.973(14)
C17 H17A 0.97
C17 H17B 0.97
C18 Se4 1.968(14)
C18 H18A 0.97
C18 H18B 0.97
C19 N3 1.18(3)
C19 Se3 1.834(16)
C20 N4 1.09(3)
C20 Se4 1.867(19)

loop_
_geom_torsion_atom_site_label_1
_geom_torsion_atom_site_label_2
_geom_torsion_atom_site_label_3
_geom_torsion_atom_site_label_4
_geom_torsion
C6 C1 C2 C3 0.7(19)
C7 C1 C2 C3 178.7(13)
C1 C2 C3 C4 -1(2)
C1 C2 C3 C8 -176.1(12)
C2 C3 C4 C5 2(2)
C8 C3 C4 C5 177.2(13)
C3 C4 C5 C6 -3(2)
C2 C1 C6 C5 -1.4(19)
C7 C1 C6 C5 -179.3(13)
C4 C5 C6 C1 2(2)
C6 C1 C7 Se1 95.3(14)
C2 C1 C7 Se1 -82.7(15)
C2 C3 C8 Se2 -114.4(12)
C4 C3 C8 Se2 70.8(15)
C16 C11 C12 C13 1(2)
C17 C11 C12 C13 178.3(12)
C11 C12 C13 C14 -0.7(19)
C11 C12 C13 C18 -178.8(12)
C12 C13 C14 C15 1(2)
C18 C13 C14 C15 179.4(13)
C13 C14 C15 C16 -2(2)
C14 C15 C16 C11 2(2)
C12 C11 C16 C15 -1(2)
C17 C11 C16 C15 -178.7(13)
C16 C11 C17 Se3 79.6(17)
C12 C11 C17 Se3 -98.0(15)
C14 C13 C18 Se4 74.8(15)
C12 C13 C18 Se4 -107.1(13)
